data_7118729
loop_
_publ_author_name
'Lee, Gil Ryeong'
'Ohtsu, Hiroyoshi'
'Koo, Jinyoung'
'Yakiyama, Yumi'
'Park, Moon Jeong'
'Inoue, Daishi'
'Hashizume, Daisuke'
'Kawano, Masaki'

_publ_section_title
;
 Crystallinity-dependence of ionic conductivity in the ion pairs of a
 multi-interactive anion.
;
_journal_issue 20
_journal_name_full 'Chemical communications (Cambridge, England)'
_journal_page_first 3962
_journal_page_last 3965
_journal_paper_doi 10.1039/c5cc10136k
_journal_volume 52
_journal_year 2016
_chemical_formula_sum 'C22.88 H19 N10 O0.87'
_chemical_formula_weight 447.88
_chemical_name_systematic
;
 ?
;
_space_group_crystal_system tetragonal
_space_group_IT_number 86
_space_group_name_Hall '-P 4bc'
_space_group_name_H-M_alt 'P 42/n'
_symmetry_space_group_name_Hall '-P 4bc'
_symmetry_space_group_name_H-M 'P 42/n :2'
_atom_sites_solution_hydrogens difmap
_atom_sites_solution_primary direct
_atom_sites_solution_secondary difmap
_audit_creation_method SHELXL-2014
_audit_update_record
;
2015-11-13 deposited with the CCDC.
2016-02-09 downloaded from the CCDC.
;
_cell_angle_alpha 90
_cell_angle_beta 90
_cell_angle_gamma 90
_cell_formula_units_Z 8
_cell_length_a 21.67920(10)
_cell_length_b 21.67920(10)
_cell_length_c 9.235
_cell_measurement_reflns_used 6333
_cell_measurement_temperature 100(2)
_cell_measurement_theta_max 29.529
_cell_measurement_theta_min 2.361
_cell_volume 4340.34(3)
_computing_cell_refinement HKL3000
_computing_data_collection 'PAL ADSC Quantum-210 ADX Program'
_computing_data_reduction HKL3000
_computing_molecular_graphics 'Ortep-3 for Windows (Farrugia, 1997)'
_computing_publication_material 'WinGX publication routines (Farrugia, 1999)'
_computing_structure_refinement 'SHELXL-2014 (Sheldrick, 2014)'
_computing_structure_solution 'SHELXS-97 (Sheldrick, 1990)'
_diffrn_ambient_temperature 100(2)
_diffrn_measured_fraction_theta_full 0.995
_diffrn_measured_fraction_theta_max 0.997
_diffrn_measurement_device_type 'ADSC Q210 CCD area detector'
_diffrn_measurement_method 'omega scan'
_diffrn_radiation_monochromator 'Si(111) double crystal monochromator'
_diffrn_radiation_type synchrotron
_diffrn_radiation_wavelength 0.700
_diffrn_reflns_av_R_equivalents 0.0397
_diffrn_reflns_av_unetI/netI 0.0122
_diffrn_reflns_laue_measured_fraction_full 0.995
_diffrn_reflns_laue_measured_fraction_max 0.997
_diffrn_reflns_limit_h_max 30
_diffrn_reflns_limit_h_min -30
_diffrn_reflns_limit_k_max 29
_diffrn_reflns_limit_k_min -29
_diffrn_reflns_limit_l_max 13
_diffrn_reflns_limit_l_min -13
_diffrn_reflns_number 131795
_diffrn_reflns_point_group_measured_fraction_full 0.995
_diffrn_reflns_point_group_measured_fraction_max 0.997
_diffrn_reflns_theta_full 24.835
_diffrn_reflns_theta_max 29.529
_diffrn_reflns_theta_min 2.361
_diffrn_source 'PLSII 2D bending magnet'
_exptl_absorpt_coefficient_mu 0.088
_exptl_absorpt_correction_type none
_exptl_absorpt_process_details none
_exptl_crystal_colour 'pale yellow'
_exptl_crystal_density_diffrn 1.371
_exptl_crystal_description prism
_exptl_crystal_F_000 1866
_exptl_crystal_size_max 0.120
_exptl_crystal_size_mid 0.080
_exptl_crystal_size_min 0.010
_refine_diff_density_max 0.423
_refine_diff_density_min -0.420
_refine_diff_density_rms 0.058
_refine_ls_extinction_method none
_refine_ls_goodness_of_fit_ref 1.053
_refine_ls_hydrogen_treatment refall
_refine_ls_matrix_type full
_refine_ls_number_parameters 384
_refine_ls_number_reflns 6333
_refine_ls_number_restraints 0
_refine_ls_restrained_S_all 1.053
_refine_ls_R_factor_all 0.0539
_refine_ls_R_factor_gt 0.0508
_refine_ls_shift/su_max 0.071
_refine_ls_shift/su_mean 0.003
_refine_ls_structure_factor_coef Fsqd
_refine_ls_weighting_details 'w=1/[\s^2^(Fo^2^)+(0.0921P)^2^+1.3420P] where P=(Fo^2^+2Fc^2^)/3'
_refine_ls_weighting_scheme calc
_refine_ls_wR_factor_gt 0.1469
_refine_ls_wR_factor_ref 0.1498
_reflns_Friedel_coverage 0.000
_reflns_number_gt 5779
_reflns_number_total 6333
_reflns_threshold_expression 'I > 2\s(I)'
_cod_data_source_file c5cc10136k2.cif
_cod_data_source_block 4_NH4TPHAP-L
_cod_depositor_comments 'Adding full bibliography for 7118726--7118729.cif.'
_cod_original_cell_volume 4340.34(4)
_cod_database_code 7118729
_shelx_space_group_comment
;
The symmetry employed for this shelxl refinement is uniquely defined
by the following loop, which should always be used as a source of
symmetry information in preference to the above space-group names.
They are only intended as comments.
;
_shelx_estimated_absorpt_t_min 0.993
_shelx_estimated_absorpt_t_max 0.999
_shelxl_version_number 2014-3

loop_
_space_group_symop_operation_xyz
'x, y, z'
'-x+1/2, -y+1/2, z'
'-y, x+1/2, z+1/2'
'y+1/2, -x, z+1/2'
'-x, -y, -z'
'x-1/2, y-1/2, -z'
'y, -x-1/2, -z-1/2'
'-y-1/2, x, -z-1/2'

loop_
_atom_site_label
_atom_site_type_symbol
_atom_site_fract_x
_atom_site_fract_y
_atom_site_fract_z
_atom_site_U_iso_or_equiv
_atom_site_adp_type
_atom_site_occupancy
_atom_site_site_symmetry_order
_atom_site_calc_flag
_atom_site_refinement_flags_occupancy
N1A N 0.52925(5) 0.16505(4) 0.83833(11) 0.02477(19) Uani 1 1 d .
O1M O 0.28380(6) 0.38971(7) 0.53277(14) 0.0495(5) Uani 0.869(5) 1 d P
C1M C 0.27129(12) 0.32589(13) 0.5446(3) 0.0598(6) Uani 0.869(5) 1 d P
H22 H 0.2417(9) 0.5548(9) 0.402(2) 0.046(5) Uiso 1 1 d .
H2 H 0.5727(9) 0.3610(9) 0.468(2) 0.046(5) Uiso 1 1 d .
H21 H 0.1414(8) 0.6020(8) 0.3746(18) 0.036(4) Uiso 1 1 d .
H24 H 0.3015(8) 0.6708(8) 0.0698(19) 0.035(4) Uiso 1 1 d .
H3 H 0.4117(8) 0.2891(8) 0.763(2) 0.040(4) Uiso 1 1 d .
H14 H 0.6575(8) 0.5160(8) 0.0373(18) 0.032(4) Uiso 1 1 d .
H1 H 0.5817(8) 0.2711(8) 0.6204(19) 0.037(4) Uiso 1 1 d .
H4 H 0.3906(8) 0.3762(8) 0.6051(18) 0.034(4) Uiso 1 1 d .
H13 H 0.7350(9) 0.5492(9) -0.121(2) 0.042(5) Uiso 1 1 d .
H23 H 0.1988(9) 0.7077(9) 0.054(2) 0.045(5) Uiso 1 1 d .
H12 H 0.5480(8) 0.6606(8) -0.1064(19) 0.038(4) Uiso 1 1 d .
H11 H 0.6316(9) 0.6873(9) -0.257(2) 0.049(5) Uiso 1 1 d .
H1A H 0.5136(9) 0.1337(9) 0.781(2) 0.044(5) Uiso 1 1 d .
H2A H 0.5739(11) 0.1650(10) 0.825(2) 0.056(5) Uiso 1 1 d .
H3A H 0.5150(9) 0.2032(9) 0.800(2) 0.045(5) Uiso 1 1 d .
H4A H 0.5198(11) 0.1605(11) 0.931(3) 0.063(6) Uiso 1 1 d .
H2M H 0.2667(15) 0.3044(15) 0.656(4) 0.105(10) Uiso 1 1 d .
H3M H 0.233(3) 0.298(2) 0.527(6) 0.19(2) Uiso 1 1 d .
H4M H 0.308(3) 0.295(2) 0.530(6) 0.190(19) Uiso 1 1 d .
N32 N 0.55721(4) 0.51624(4) 0.16766(10) 0.02056(17) Uani 1 1 d .
N34 N 0.38637(4) 0.60118(4) 0.14618(10) 0.02186(18) Uani 1 1 d .
N36 N 0.41501(4) 0.45670(4) 0.42965(10) 0.02286(18) Uani 1 1 d .
N31 N 0.51992(4) 0.44677(4) 0.34153(9) 0.02123(17) Uani 1 1 d .
N35 N 0.35085(4) 0.53420(4) 0.33965(10) 0.02277(18) Uani 1 1 d .
C37 C 0.45289(4) 0.52421(4) 0.24567(11) 0.01998(19) Uani 1 1 d .
C3 C 0.48041(5) 0.37669(5) 0.52064(11) 0.02165(19) Uani 1 1 d .
N1 N 0.49757(5) 0.27567(4) 0.70363(11) 0.0275(2) Uani 1 1 d .
C34 C 0.44262(4) 0.57381(5) 0.15093(11) 0.02009(19) Uani 1 1 d .
C32 C 0.51045(4) 0.49517(4) 0.25131(10) 0.01961(19) Uani 1 1 d .
N33 N 0.48908(4) 0.59368(4) 0.06445(9) 0.02084(18) Uani 1 1 d .
C23 C 0.28234(5) 0.60840(5) 0.23595(12) 0.0229(2) Uani 1 1 d .
C33 C 0.54284(4) 0.56379(4) 0.07950(11) 0.01960(19) Uani 1 1 d .
C35 C 0.34480(5) 0.57941(5) 0.24111(11) 0.02163(19) Uani 1 1 d .
C13 C 0.59415(4) 0.58531(4) -0.01591(11) 0.02100(19) Uani 1 1 d .
N20 N 0.16334(4) 0.65940(5) 0.21860(12) 0.0300(2) Uani 1 1 d .
C2 C 0.53681(5) 0.34642(5) 0.52639(13) 0.0271(2) Uani 1 1 d .
C36 C 0.40579(5) 0.50465(5) 0.33894(11) 0.02111(19) Uani 1 1 d .
C5 C 0.44366(6) 0.30538(5) 0.69867(14) 0.0297(2) Uani 1 1 d .
C1 C 0.54311(5) 0.29638(5) 0.61910(13) 0.0286(2) Uani 1 1 d .
C12 C 0.58686(5) 0.63623(5) -0.10641(13) 0.0275(2) Uani 1 1 d .
C4 C 0.43278(5) 0.35586(5) 0.60941(13) 0.0263(2) Uani 1 1 d .
C15 C 0.69551(5) 0.57370(6) -0.11696(14) 0.0304(2) Uani 1 1 d .
C21 C 0.17679(5) 0.61478(6) 0.31417(13) 0.0301(2) Uani 1 1 d .
C31 C 0.47116(5) 0.43075(5) 0.42299(11) 0.02097(19) Uani 1 1 d .
C24 C 0.26879(5) 0.65496(5) 0.13677(15) 0.0295(2) Uani 1 1 d .
N10 N 0.68849(5) 0.62168(5) -0.20713(14) 0.0376(3) Uani 1 1 d .
C14 C 0.65026(5) 0.55394(5) -0.02078(12) 0.0247(2) Uani 1 1 d .
C11 C 0.63487(6) 0.65236(6) -0.19892(16) 0.0354(3) Uani 1 1 d .
C22 C 0.23482(5) 0.58810(6) 0.32639(12) 0.0283(2) Uani 1 1 d .
C25 C 0.20937(5) 0.67856(5) 0.13199(16) 0.0332(3) Uani 1 1 d .

loop_
_atom_site_aniso_label
_atom_site_aniso_U_11
_atom_site_aniso_U_22
_atom_site_aniso_U_33
_atom_site_aniso_U_23
_atom_site_aniso_U_13
_atom_site_aniso_U_12
N1A 0.0285(4) 0.0210(4) 0.0248(4) 0.0038(3) -0.0016(3) 0.0066(3)
O1M 0.0370(6) 0.0731(10) 0.0386(7) 0.0110(6) 0.0147(5) 0.0178(6)
C1M 0.0542(12) 0.0737(15) 0.0514(11) 0.0012(10) 0.0039(9) 0.0164(11)
N32 0.0192(4) 0.0178(4) 0.0248(4) 0.0015(3) 0.0027(3) 0.0002(3)
N34 0.0183(4) 0.0232(4) 0.0240(4) 0.0023(3) 0.0020(3) 0.0024(3)
N36 0.0215(4) 0.0242(4) 0.0229(4) 0.0037(3) 0.0032(3) 0.0022(3)
N31 0.0204(4) 0.0189(4) 0.0244(4) 0.0023(3) 0.0020(3) 0.0002(3)
N35 0.0197(4) 0.0254(4) 0.0232(4) 0.0027(3) 0.0035(3) 0.0031(3)
C37 0.0187(4) 0.0200(4) 0.0212(4) 0.0009(3) 0.0018(3) 0.0010(3)
C3 0.0237(4) 0.0183(4) 0.0230(4) 0.0013(3) 0.0009(3) -0.0007(3)
N1 0.0324(5) 0.0203(4) 0.0297(5) 0.0046(3) 0.0016(4) 0.0009(3)
C34 0.0185(4) 0.0204(4) 0.0214(4) 0.0004(3) 0.0009(3) 0.0013(3)
C32 0.0192(4) 0.0182(4) 0.0215(4) -0.0002(3) 0.0015(3) -0.0001(3)
N33 0.0183(4) 0.0209(4) 0.0233(4) 0.0017(3) 0.0017(3) 0.0002(3)
C23 0.0193(4) 0.0227(4) 0.0266(5) -0.0012(4) 0.0017(4) 0.0017(3)
C33 0.0185(4) 0.0176(4) 0.0227(4) 0.0002(3) 0.0014(3) -0.0014(3)
C35 0.0196(4) 0.0227(4) 0.0227(4) 0.0001(3) 0.0021(3) 0.0018(3)
C13 0.0190(4) 0.0186(4) 0.0255(4) 0.0006(3) 0.0019(3) -0.0019(3)
N20 0.0212(4) 0.0255(4) 0.0434(6) -0.0022(4) 0.0039(4) 0.0024(3)
C2 0.0254(5) 0.0260(5) 0.0298(5) 0.0077(4) 0.0031(4) 0.0023(4)
C36 0.0199(4) 0.0230(4) 0.0204(4) 0.0012(3) 0.0023(3) 0.0016(3)
C5 0.0315(5) 0.0222(5) 0.0355(6) 0.0069(4) 0.0082(4) 0.0006(4)
C1 0.0284(5) 0.0250(5) 0.0323(5) 0.0069(4) 0.0009(4) 0.0038(4)
C12 0.0239(5) 0.0215(5) 0.0372(6) 0.0069(4) 0.0063(4) 0.0016(4)
C4 0.0260(5) 0.0203(4) 0.0327(5) 0.0041(4) 0.0060(4) 0.0008(4)
C15 0.0205(5) 0.0308(5) 0.0399(6) 0.0090(5) 0.0065(4) 0.0017(4)
C21 0.0213(5) 0.0376(6) 0.0313(5) -0.0007(4) 0.0058(4) 0.0028(4)
C31 0.0216(4) 0.0194(4) 0.0219(4) 0.0014(3) 0.0018(3) 0.0001(3)
C24 0.0208(5) 0.0237(5) 0.0442(6) 0.0077(4) 0.0049(4) 0.0028(4)
N10 0.0258(5) 0.0350(5) 0.0520(7) 0.0169(5) 0.0131(4) 0.0017(4)
C14 0.0201(4) 0.0247(5) 0.0292(5) 0.0048(4) 0.0027(4) 0.0006(3)
C11 0.0286(5) 0.0280(5) 0.0497(7) 0.0166(5) 0.0112(5) 0.0028(4)
C22 0.0223(5) 0.0358(6) 0.0269(5) 0.0039(4) 0.0040(4) 0.0037(4)
C25 0.0221(5) 0.0233(5) 0.0541(7) 0.0087(5) 0.0032(5) 0.0030(4)

loop_
_atom_type_symbol
_atom_type_description
_atom_type_scat_dispersion_real
_atom_type_scat_dispersion_imag
_atom_type_scat_source
C C 0.0030 0.0016 'International Tables Vol C Tables 4.2.6.8 and 6.1.1.4'
H H 0.0000 0.0000 'International Tables Vol C Tables 4.2.6.8 and 6.1.1.4'
N N 0.0059 0.0032 'International Tables Vol C Tables 4.2.6.8 and 6.1.1.4'
O O 0.0106 0.0060 'International Tables Vol C Tables 4.2.6.8 and 6.1.1.4'

loop_
_geom_angle_atom_site_label_1
_geom_angle_atom_site_label_2
_geom_angle_atom_site_label_3
_geom_angle
C33 N32 C32 115.40(8)
C35 N34 C34 115.36(9)
C31 N36 C36 115.38(9)
C31 N31 C32 115.16(9)
C35 N35 C36 115.35(9)
C32 C37 C36 119.40(9)
C32 C37 C34 120.63(9)
C36 C37 C34 119.95(9)
C2 C3 C4 118.48(9)
C2 C3 C31 120.83(9)
C4 C3 C31 120.68(9)
C1 N1 C5 117.69(9)
N33 C34 N34 120.64(9)
N33 C34 C37 119.51(9)
N34 C34 C37 119.85(9)
N32 C32 N31 119.90(9)
N32 C32 C37 119.66(9)
N31 C32 C37 120.43(9)
C33 N33 C34 115.54(8)
C24 C23 C22 117.73(10)
C24 C23 C35 121.11(9)
C22 C23 C35 121.11(9)
N33 C33 N32 129.21(9)
N33 C33 C13 115.80(8)
N32 C33 C13 114.99(8)
N34 C35 N35 129.26(9)
N34 C35 C23 116.08(9)
N35 C35 C23 114.65(9)
C12 C13 C14 117.77(9)
C12 C13 C33 121.12(9)
C14 C13 C33 121.09(9)
C21 N20 C25 116.92(10)
C1 C2 C3 118.64(10)
N36 C36 N35 119.49(9)
N36 C36 C37 120.43(9)
N35 C36 C37 120.08(9)
N1 C5 C4 123.27(10)
N1 C1 C2 123.35(10)
C11 C12 C13 118.85(10)
C5 C4 C3 118.56(10)
N10 C15 C14 123.73(10)
N20 C21 C22 123.40(11)
N36 C31 N31 129.13(9)
N36 C31 C3 115.05(9)
N31 C31 C3 115.83(9)
C25 C24 C23 118.92(11)
C15 N10 C11 116.61(10)
C15 C14 C13 119.06(10)
N10 C11 C12 123.95(11)
C21 C22 C23 119.21(11)
N20 C25 C24 123.81(11)

loop_
_geom_bond_atom_site_label_1
_geom_bond_atom_site_label_2
_geom_bond_distance
O1M C1M 1.414(3)
N32 C33 1.3500(12)
N32 C32 1.3540(12)
N34 C35 1.3430(13)
N34 C34 1.3568(12)
N36 C31 1.3424(13)
N36 C36 1.3499(13)
N31 C31 1.3431(13)
N31 C32 1.3556(12)
N35 C35 1.3437(13)
N35 C36 1.3525(12)
C37 C32 1.3987(13)
C37 C36 1.4016(13)
C37 C34 1.4039(13)
C3 C2 1.3886(14)
C3 C4 1.3936(14)
C3 C31 1.4923(13)
N1 C1 1.3363(15)
N1 C5 1.3352(15)
C34 N33 1.3558(12)
N33 C33 1.3407(12)
C23 C24 1.3943(15)
C23 C22 1.3973(15)
C23 C35 1.4935(14)
C33 C13 1.4937(13)
C13 C12 1.3936(14)
C13 C14 1.3944(14)
N20 C21 1.3414(16)
N20 C25 1.3447(16)
C2 C1 1.3887(15)
C5 C4 1.3903(15)
C12 C11 1.3912(16)
C15 N10 1.3410(15)
C15 C14 1.3909(15)
C21 C22 1.3892(15)
C24 C25 1.3869(15)
N10 C11 1.3414(16)
